data_4127882
loop_
_publ_author_name
'Chen, Haijie'
'McClain, Rebecca'
'He, Jiangang'
'Zhang, Chi'
'Olding, Jack N.'
'Dos Reis, Roberto'
'Bao, Jin-Ke'
'Hadar, Ido'
'Spanopoulos, Ioannis'
'Malliakas, Christos D.'
'He, Yihui'
'Chung, Duck Young'
'Kwok, Wai-Kwong'
'Weiss, Emily A.'
'Dravid, Vinayak P.'
'Wolverton, Christopher'
'Kanatzidis, Mercouri G.'

_publ_section_title
;
 Antiferromagnetic Semiconductor BaFMn<sub>0.5</sub>Te with Unique Mn
 Ordering and Red Photoluminescence.
;
_journal_issue 43
_journal_name_full 'Journal of the American Chemical Society'
_journal_page_first 17421
_journal_page_last 17430
_journal_paper_doi 10.1021/jacs.9b09382
_journal_volume 141
_journal_year 2019
_chemical_formula_sum 'Ba F Mn0.5 Te'
_chemical_formula_weight 311.4
_space_group_IT_number 129
_space_group_name_Hall 'P 4ab 2ab -1ab'
_space_group_name_H-M_alt 'P 4/n m m :1'
_symmetry_cell_setting tetragonal
_symmetry_Int_Tables_number 129
_symmetry_space_group_name_Hall 'P 4ab 2ab -1ab'
_symmetry_space_group_name_H-M 'P 4/n m m :1'
_cell_angle_alpha 90
_cell_angle_beta 90
_cell_angle_gamma 90
_cell_formula_units_Z 2
_cell_length_a 4.4704(6)
_cell_length_b 4.4704(6)
_cell_length_c 9.6340(17)
_cell_measurement_reflns_used 1752
_cell_measurement_temperature 293
_cell_measurement_theta_max 29.63
_cell_measurement_theta_min 2.11
_cell_volume 192.53(5)
_computing_cell_refinement 'STOE X-AREA'
_computing_data_collection 'STOE X-AREA'
_computing_data_reduction 'STOE X-RED'
_computing_structure_refinement JANA2006
_computing_structure_solution JANA2006
_diffrn_ambient_temperature 293
_diffrn_detector 'image plate (34 cm diameter)'
_diffrn_detector_area_resol_mean 6.67
_diffrn_measured_fraction_theta_full 0.99
_diffrn_measured_fraction_theta_max 0.99
_diffrn_measurement_device 'four-circle diffractometer'
_diffrn_measurement_device_type 'IPDS Stoe'
_diffrn_measurement_method '??integration method??'
_diffrn_radiation_monochromator graphite
_diffrn_radiation_probe x-ray
_diffrn_radiation_source 'X-ray tube'
_diffrn_radiation_type 'Mo K\a'
_diffrn_radiation_wavelength 0.71073
_diffrn_reflns_av_R_equivalents 0.0537
_diffrn_reflns_av_unetI/netI 0.0037
_diffrn_reflns_limit_h_max 6
_diffrn_reflns_limit_h_min -5
_diffrn_reflns_limit_k_max 6
_diffrn_reflns_limit_k_min -6
_diffrn_reflns_limit_l_max 13
_diffrn_reflns_limit_l_min -13
_diffrn_reflns_number 1758
_diffrn_reflns_theta_full 29.11
_diffrn_reflns_theta_max 29.11
_diffrn_reflns_theta_min 2.11
_diffrn_source 'sealed X-ray tube, 12 x 0.4 mm long-fine focus'
_diffrn_source_current 40
_diffrn_source_power 2.00
_diffrn_source_voltage 50
_exptl_absorpt_coefficient_mu 19.084
_exptl_absorpt_correction_T_max 0.5978
_exptl_absorpt_correction_T_min 0.2395
_exptl_absorpt_correction_type integration
_exptl_absorpt_process_details X-SHAPE
_exptl_crystal_colour red
_exptl_crystal_density_diffrn 5.3717
_exptl_crystal_description 'square plate'
_exptl_crystal_F_000 259
_exptl_crystal_size_max 0.2131
_exptl_crystal_size_mid 0.1279
_exptl_crystal_size_min 0.0058
_refine_diff_density_max 1.53
_refine_diff_density_min -4.88
_refine_ls_abs_structure_details '  2612 of Friedel pairs used in the refinement'
_refine_ls_extinction_method none
_refine_ls_goodness_of_fit_gt 5.87
_refine_ls_goodness_of_fit_ref 5.61
_refine_ls_number_constraints 0
_refine_ls_number_parameters 12
_refine_ls_number_reflns 190
_refine_ls_number_restraints 0
_refine_ls_R_factor_all 0.0484
_refine_ls_R_factor_gt 0.0468
_refine_ls_shift/su_max 0.0402
_refine_ls_shift/su_mean 0.0164
_refine_ls_structure_factor_coef Fsqd
_refine_ls_weighting_details w=1/(\s^2^(I)+0.0004I^2^)
_refine_ls_weighting_scheme sigma
_refine_ls_wR_factor_gt 0.1366
_refine_ls_wR_factor_ref 0.1368
_reflns_number_gt 174
_reflns_number_total 190
_reflns_threshold_expression I>3\s(I)
_cod_data_source_file ja9b09382_si_002.cif
_cod_data_source_block I
_cod_depositor_comments
;
The following automatic conversions were performed:

'_diffrn_radiation_probe' value 'X-ray' changed to 'x-ray' according
to
/home/data/users/saulius/crontab/automatic-downloads/current/ACS/lib/dictionaries/cif_core.dic
dictionary named 'cif_core.dic' version 2.4.2 from 2011-04-26.

Automatic conversion script
Id: cif_fix_values 4973 2017-02-22 13:04:09Z antanas 
;
_cod_original_sg_symbol_Hall '-P 4a;-2a'
_cod_original_sg_symbol_H-M 'P 4/n m m'
_cod_original_formula_sum 'Ba1 F1 Mn0.5 Te1'
_cod_database_code 4127882

loop_
_space_group_symop_id
_space_group_symop_operation_xyz
1 x,y,z
2 -x,-y,z
3 -y+1/2,x+1/2,z
4 y+1/2,-x+1/2,z
5 -x+1/2,y+1/2,-z
6 x+1/2,-y+1/2,-z
7 y,x,-z
8 -y,-x,-z
9 -x+1/2,-y+1/2,-z
10 x+1/2,y+1/2,-z
11 y,-x,-z
12 -y,x,-z
13 x,-y,z
14 -x,y,z
15 -y+1/2,-x+1/2,z
16 y+1/2,x+1/2,z

loop_
_atom_site_label
_atom_site_type_symbol
_atom_site_fract_x
_atom_site_fract_y
_atom_site_fract_z
_atom_site_adp_type
_atom_site_U_iso_or_equiv
_atom_site_site_symmetry_multiplicity
_atom_site_occupancy
_atom_site_calc_flag
Ba1 Ba 0 0.5 0.35098(14) Uani 0.0221(4) 2 1 d
Te1 Te 0.5 0 0.17044(17) Uani 0.0245(4) 2 1 d
F1 F -0.5 0.5 0.5 Uani 0.031(3) 2 1 d
Mn1 Mn 0.5 -0.5 0 Uani 0.0269(18) 2 0.500(17) d

loop_
_atom_site_aniso_label
_atom_site_aniso_type_symbol
_atom_site_aniso_U_11
_atom_site_aniso_U_22
_atom_site_aniso_U_33
_atom_site_aniso_U_12
_atom_site_aniso_U_13
_atom_site_aniso_U_23
Ba1 Ba 0.0212(6) 0.0212(6) 0.0240(8) 0 0 0
Te1 Te 0.0246(7) 0.0246(7) 0.0241(8) 0 0 0
F1 F 0.033(5) 0.033(5) 0.026(7) 0 0 0
Mn1 Mn 0.031(3) 0.031(3) 0.018(3) 0 0 0

loop_
_atom_type_symbol
_atom_type_scat_dispersion_real
_atom_type_scat_dispersion_imag
_atom_type_scat_source
Ba -0.3244 2.2819 'International Tables Vol C tables 4.2.6.8 and 6.1.1.1'
F 0.0171 0.0103 'International Tables Vol C tables 4.2.6.8 and 6.1.1.1'
Mn 0.3368 0.7283 'International Tables Vol C tables 4.2.6.8 and 6.1.1.1'
Te -0.5308 1.6751 'International Tables Vol C tables 4.2.6.8 and 6.1.1.1'

loop_
_geom_angle_atom_site_label_1
_geom_angle_atom_site_label_2
_geom_angle_atom_site_label_3
_geom_angle_site_symmetry_1
_geom_angle_site_symmetry_3
_geom_angle
Ba1 Ba1 Ba1 1_455 1_545 90
Ba1 Ba1 Ba1 1_455 1_565 90
Ba1 Ba1 Ba1 1_455 1_655 180.0(5)
Ba1 Ba1 Ba1 1_455 5_446 58.439(18)
Ba1 Ba1 Ba1 1_455 5_456 58.439(18)
Ba1 Ba1 Ba1 1_455 5_546 121.56(3)
Ba1 Ba1 Ba1 1_455 5_556 121.56(3)
Ba1 Ba1 Te1 1_455 1_455 51.719(16)
Ba1 Ba1 Te1 1_455 1_465 51.719(16)
Ba1 Ba1 Te1 1_455 . 128.28(2)
Ba1 Ba1 Te1 1_455 1_565 128.28(2)
Ba1 Ba1 F1 1_455 . 32.71(2)
Ba1 Ba1 F1 1_455 1_655 147.29(5)
Ba1 Ba1 F1 1_455 3_555 90.000(13)
Ba1 Ba1 F1 1_455 3_565 90.000(13)
Ba1 Ba1 Ba1 1_545 1_565 180.0(5)
Ba1 Ba1 Ba1 1_545 1_655 90
Ba1 Ba1 Ba1 1_545 5_446 58.439(18)
Ba1 Ba1 Ba1 1_545 5_456 121.56(3)
Ba1 Ba1 Ba1 1_545 5_546 58.439(18)
Ba1 Ba1 Ba1 1_545 5_556 121.56(3)
Ba1 Ba1 Te1 1_545 1_455 51.719(16)
Ba1 Ba1 Te1 1_545 1_465 128.28(2)
Ba1 Ba1 Te1 1_545 . 51.719(16)
Ba1 Ba1 Te1 1_545 1_565 128.28(2)
Ba1 Ba1 F1 1_545 . 90.000(13)
Ba1 Ba1 F1 1_545 1_655 90.000(13)
Ba1 Ba1 F1 1_545 3_555 32.71(2)
Ba1 Ba1 F1 1_545 3_565 147.29(5)
Ba1 Ba1 Ba1 1_565 1_655 90
Ba1 Ba1 Ba1 1_565 5_446 121.56(3)
Ba1 Ba1 Ba1 1_565 5_456 58.439(18)
Ba1 Ba1 Ba1 1_565 5_546 121.56(3)
Ba1 Ba1 Ba1 1_565 5_556 58.439(18)
Ba1 Ba1 Te1 1_565 1_455 128.28(2)
Ba1 Ba1 Te1 1_565 1_465 51.719(16)
Ba1 Ba1 Te1 1_565 . 128.28(2)
Ba1 Ba1 Te1 1_565 1_565 51.719(16)
Ba1 Ba1 F1 1_565 . 90.000(13)
Ba1 Ba1 F1 1_565 1_655 90.000(13)
Ba1 Ba1 F1 1_565 3_555 147.29(5)
Ba1 Ba1 F1 1_565 3_565 32.71(2)
Ba1 Ba1 Ba1 1_655 5_446 121.56(3)
Ba1 Ba1 Ba1 1_655 5_456 121.56(3)
Ba1 Ba1 Ba1 1_655 5_546 58.439(18)
Ba1 Ba1 Ba1 1_655 5_556 58.439(18)
Ba1 Ba1 Te1 1_655 1_455 128.28(2)
Ba1 Ba1 Te1 1_655 1_465 128.28(2)
Ba1 Ba1 Te1 1_655 . 51.719(16)
Ba1 Ba1 Te1 1_655 1_565 51.719(16)
Ba1 Ba1 F1 1_655 . 147.29(5)
Ba1 Ba1 F1 1_655 1_655 32.71(2)
Ba1 Ba1 F1 1_655 3_555 90.000(13)
Ba1 Ba1 F1 1_655 3_565 90.000(13)
Ba1 Ba1 Ba1 5_446 5_456 63.12(2)
Ba1 Ba1 Ba1 5_446 5_546 63.12(2)
Ba1 Ba1 Ba1 5_446 5_556 95.50(4)
Ba1 Ba1 Te1 5_446 1_455 71.07(3)
Ba1 Ba1 Te1 5_446 1_465 108.913(19)
Ba1 Ba1 Te1 5_446 . 108.913(19)
Ba1 Ba1 Te1 5_446 1_565 166.57(4)
Ba1 Ba1 F1 5_446 . 36.509(12)
Ba1 Ba1 F1 5_446 1_655 94.42(4)
Ba1 Ba1 F1 5_446 3_555 36.509(12)
Ba1 Ba1 F1 5_446 3_565 94.42(4)
Ba1 Ba1 Ba1 5_456 5_546 95.50(4)
Ba1 Ba1 Ba1 5_456 5_556 63.12(2)
Ba1 Ba1 Te1 5_456 1_455 108.913(19)
Ba1 Ba1 Te1 5_456 1_465 71.07(3)
Ba1 Ba1 Te1 5_456 . 166.57(4)
Ba1 Ba1 Te1 5_456 1_565 108.913(19)
Ba1 Ba1 F1 5_456 . 36.509(12)
Ba1 Ba1 F1 5_456 1_655 94.42(4)
Ba1 Ba1 F1 5_456 3_555 94.42(4)
Ba1 Ba1 F1 5_456 3_565 36.509(12)
Ba1 Ba1 Ba1 5_546 5_556 63.12(2)
Ba1 Ba1 Te1 5_546 1_455 108.913(19)
Ba1 Ba1 Te1 5_546 1_465 166.57(4)
Ba1 Ba1 Te1 5_546 . 71.07(3)
Ba1 Ba1 Te1 5_546 1_565 108.913(19)
Ba1 Ba1 F1 5_546 . 94.42(4)
Ba1 Ba1 F1 5_546 1_655 36.509(12)
Ba1 Ba1 F1 5_546 3_555 36.509(12)
Ba1 Ba1 F1 5_546 3_565 94.42(4)
Ba1 Ba1 Te1 5_556 1_455 166.57(4)
Ba1 Ba1 Te1 5_556 1_465 108.913(19)
Ba1 Ba1 Te1 5_556 . 108.913(19)
Ba1 Ba1 Te1 5_556 1_565 71.07(3)
Ba1 Ba1 F1 5_556 . 94.42(4)
Ba1 Ba1 F1 5_556 1_655 36.509(12)
Ba1 Ba1 F1 5_556 3_555 94.42(4)
Ba1 Ba1 F1 5_556 3_565 36.509(12)
Te1 Ba1 Te1 1_455 1_465 76.56(2)
Te1 Ba1 Te1 1_455 . 76.56(2)
Te1 Ba1 Te1 1_455 1_565 122.36(5)
Te1 Ba1 F1 1_455 . 74.89(2)
Te1 Ba1 F1 1_455 1_655 141.424(9)
Te1 Ba1 F1 1_455 3_555 74.89(2)
Te1 Ba1 F1 1_455 3_565 141.424(9)
Te1 Ba1 Te1 1_465 . 122.36(5)
Te1 Ba1 Te1 1_465 1_565 76.56(2)
Te1 Ba1 F1 1_465 . 74.89(2)
Te1 Ba1 F1 1_465 1_655 141.424(9)
Te1 Ba1 F1 1_465 3_555 141.424(9)
Te1 Ba1 F1 1_465 3_565 74.89(2)
Te1 Ba1 Te1 . 1_565 76.56(2)
Te1 Ba1 F1 . . 141.424(9)
Te1 Ba1 F1 . 1_655 74.89(2)
Te1 Ba1 F1 . 3_555 74.89(2)
Te1 Ba1 F1 . 3_565 141.424(9)
Te1 Ba1 F1 1_565 . 141.424(9)
Te1 Ba1 F1 1_565 1_655 74.89(2)
Te1 Ba1 F1 1_565 3_555 141.424(9)
Te1 Ba1 F1 1_565 3_565 74.89(2)
F1 Ba1 F1 . 1_655 114.57(5)
F1 Ba1 F1 . 3_555 73.02(2)
F1 Ba1 F1 . 3_565 73.02(2)
F1 Ba1 F1 1_655 3_555 73.02(2)
F1 Ba1 F1 1_655 3_565 73.02(2)
F1 Ba1 F1 3_555 3_565 114.57(5)
Ba1 Te1 Ba1 1_545 . 76.56(2)
Ba1 Te1 Ba1 1_545 1_645 76.56(2)
Ba1 Te1 Ba1 1_545 1_655 122.36(5)
Ba1 Te1 Mn1 1_545 . 77.651(18)
Ba1 Te1 Mn1 1_545 1_565 141.691(12)
Ba1 Te1 Mn1 1_545 3_445 77.651(18)
Ba1 Te1 Mn1 1_545 3_545 141.691(12)
Ba1 Te1 Ba1 . 1_645 122.36(5)
Ba1 Te1 Ba1 . 1_655 76.56(2)
Ba1 Te1 Mn1 . . 141.691(12)
Ba1 Te1 Mn1 . 1_565 77.651(18)
Ba1 Te1 Mn1 . 3_445 77.651(18)
Ba1 Te1 Mn1 . 3_545 141.691(12)
Ba1 Te1 Ba1 1_645 1_655 76.56(2)
Ba1 Te1 Mn1 1_645 . 77.651(18)
Ba1 Te1 Mn1 1_645 1_565 141.691(12)
Ba1 Te1 Mn1 1_645 3_445 141.691(12)
Ba1 Te1 Mn1 1_645 3_545 77.651(18)
Ba1 Te1 Mn1 1_655 . 141.691(12)
Ba1 Te1 Mn1 1_655 1_565 77.651(18)
Ba1 Te1 Mn1 1_655 3_445 141.691(12)
Ba1 Te1 Mn1 1_655 3_545 77.651(18)
Mn1 Te1 Mn1 . 1_565 107.40(5)
Mn1 Te1 Mn1 . 3_445 69.48(3)
Mn1 Te1 Mn1 . 3_545 69.48(3)
Mn1 Te1 Mn1 1_565 3_445 69.48(3)
Mn1 Te1 Mn1 1_565 3_545 69.48(3)
Mn1 Te1 Mn1 3_445 3_545 107.40(5)
Ba1 F1 Ba1 1_455 . 114.57(4)
Ba1 F1 Ba1 1_455 5_446 106.981(18)
Ba1 F1 Ba1 1_455 5_456 106.981(18)
Ba1 F1 Ba1 . 5_446 106.981(18)
Ba1 F1 Ba1 . 5_456 106.981(18)
Ba1 F1 Ba1 5_446 5_456 114.57(4)
Te1 Mn1 Te1 1_545 . 107.40(4)
Te1 Mn1 Te1 1_545 5_545 110.52(2)
Te1 Mn1 Te1 1_545 5_645 110.52(2)
Te1 Mn1 Te1 . 5_545 110.52(2)
Te1 Mn1 Te1 . 5_645 110.52(2)
Te1 Mn1 Te1 5_545 5_645 107.40(4)

loop_
_geom_bond_atom_site_label_1
_geom_bond_atom_site_label_2
_geom_bond_site_symmetry_2
_geom_bond_distance
Ba1 Ba1 1_455 4.4704(12)
Ba1 Ba1 1_545 4.4704(12)
Ba1 Ba1 1_565 4.4704(12)
Ba1 Ba1 1_655 4.4704(12)
Ba1 Ba1 5_446 4.2705(15)
Ba1 Ba1 5_456 4.2705(15)
Ba1 Ba1 5_546 4.2705(15)
Ba1 Ba1 5_556 4.2705(15)
Ba1 Te1 1_455 3.6079(12)
Ba1 Te1 1_465 3.6079(12)
Ba1 Te1 . 3.6079(12)
Ba1 Te1 1_565 3.6079(12)
Ba1 F1 . 2.6566(9)
Ba1 F1 1_655 2.6566(9)
Ba1 F1 3_555 2.6566(9)
Ba1 F1 3_565 2.6566(9)
Te1 Mn1 . 2.7735(11)
Te1 Mn1 1_565 2.7735(11)
Te1 Mn1 3_445 2.7735(11)
Te1 Mn1 3_545 2.7735(11)
